data_4124513
loop_
_publ_author_name
'Rijssenbeek, J.T.'
'Malo, S.'
'Caignaert, V.'
'Poeppelmeier, K.R.'

_publ_section_title
;
 Site and oxidation-state specificity yielding dimensional control in
 perovskite ruthenates
;
_journal_name_full 'Journal of the American Chemical Society'
_journal_page_first 2090
_journal_page_last 2091
_journal_volume 124
_journal_year 2002
_chemical_formula_sum 'Ca O9 Ru2 Sr3'
_chemical_name_systematic 'Sr3 Ca (Ru2 O9)'
_space_group_IT_number 14
_symmetry_space_group_name_Hall '-P 2ybc'
_symmetry_space_group_name_H-M 'P 1 21/c 1'
_cell_angle_alpha 90
_cell_angle_beta 125
_cell_angle_gamma 90
_cell_formula_units_Z 4
_cell_length_a 17.154
_cell_length_b 5.6891
_cell_length_c 9.8627
_cell_volume 788.441
_citation_journal_id_ASTM JACSAT
_cod_data_source_file Rijssenbeek_JACSAT_2002_330.cif
_cod_data_source_block Ca1O9Ru2Sr3
_cod_original_cell_volume 788.4412
_cod_original_formula_sum 'Ca1 O9 Ru2 Sr3'
_cod_database_code 4124513

loop_
_symmetry_equiv_pos_as_xyz
x,y,z
-x,y+1/2,-z+1/2
-x,-y,-z
x,-y-1/2,z-1/2

loop_
_atom_site_label
_atom_site_type_symbol
_atom_site_fract_x
_atom_site_fract_y
_atom_site_fract_z
_atom_site_occupancy
_atom_site_U_iso_or_equiv
Ca1 Ca+2 0 0.5 0.5 1 0.0
Ca2 Ca+2 0.5 0 0.5 1 0.0
O1 O-2 0.0748 0.4916 0.3759 1 0.0
O7 O-2 0.4063 0.7717 0.2832 1 0.0
O6 O-2 0.2263 0.7908 0.487 1 0.0
Ru1 Ru+5 0.1676 0.0075 0.833 1 0.0
O9 O-2 0.4295 0.2061 0.8202 1 0.0
Sr3 Sr+2 0.9135 0.5238 0.0819 1 0.0
O2 O-2 0.0963 0.8025 0.6473 1 0.0
O3 O-2 0.1089 0.2574 0.6931 1 0.0
O5 O-2 0.2508 0.2252 0.0258 1 0.0
O4 O-2 0.2715 -0.0193 0.7902 1 0.0
Ru2 Ru+5 0.3263 0.5026 0.1539 1 0.0
O8 O-2 0.3857 0.4972 0.0395 1 0.0
Sr1 Sr+2 0.246 0.5136 0.741 1 0.0
Sr2 Sr+2 0.4159 0.0363 0.0815 1 0.0
